data_7014637
loop_
_publ_author_name
'Akagi, Fumio'
'Ishida, Yutaka'
'Matsuo, Tsukasa'
'Kawaguchi, Hiroyuki'

_publ_section_title
;
 Synthesis and reactivity of niobium complexes having a tripodal
 triaryloxide ligand in bidentate, tridentate, and tetradentate
 coordination modes.
;
_journal_issue 10
_journal_name_full 'Dalton transactions (Cambridge, England : 2003)'
_journal_page_first 2375
_journal_page_last 2382
_journal_paper_doi 10.1039/c0dt01022g
_journal_volume 40
_journal_year 2011
_chemical_formula_moiety 'C71 H91 Nb O3'
_chemical_formula_sum 'C71 H91 Nb O3'
_chemical_formula_weight 1085.40
_space_group_IT_number 14
_symmetry_cell_setting monoclinic
_symmetry_Int_Tables_number 14
_symmetry_space_group_name_Hall '-P 2ybc'
_symmetry_space_group_name_H-M 'P 1 21/c 1'
_atom_sites_solution_hydrogens geom
_atom_sites_solution_primary direct
_atom_sites_solution_secondary difmap
_cell_angle_alpha 90.0000
_cell_angle_beta 106.140(4)
_cell_angle_gamma 90.0000
_cell_formula_units_Z 4
_cell_length_a 22.812(7)
_cell_length_b 14.173(4)
_cell_length_c 20.084(6)
_cell_measurement_reflns_used 15816
_cell_measurement_temperature 173
_cell_measurement_theta_max 27.48
_cell_measurement_theta_min 3.02
_cell_volume 6238(3)
_computing_cell_refinement CrystalClear
_computing_data_collection 'CrystalClear (Rigaku Corp., 2000)'
_computing_data_reduction CrystalClear
_computing_molecular_graphics 'CrystalStructure 4.0'
_computing_publication_material 'CrystalStructure 4.0 (Rigaku, 2010)'
_computing_structure_refinement 'SHELXL97 (Sheldrick, 2008)'
_computing_structure_solution SIR97
_diffrn_ambient_temperature 173
_diffrn_detector_area_resol_mean 7.314
_diffrn_measured_fraction_theta_full 0.983
_diffrn_measured_fraction_theta_max 0.983
_diffrn_measurement_device_type 'Rigaku Mercury70'
_diffrn_measurement_method \w
_diffrn_radiation_type 'Mo K\a'
_diffrn_radiation_wavelength 0.71070
_diffrn_reflns_av_R_equivalents 0.0370
_diffrn_reflns_limit_h_max 29
_diffrn_reflns_limit_h_min -29
_diffrn_reflns_limit_k_max 17
_diffrn_reflns_limit_k_min -18
_diffrn_reflns_limit_l_max 25
_diffrn_reflns_limit_l_min -22
_diffrn_reflns_number 48519
_diffrn_reflns_theta_full 27.50
_diffrn_reflns_theta_max 27.50
_diffrn_standards_number 0
_exptl_absorpt_coefficient_mu 0.237
_exptl_absorpt_correction_T_max 0.954
_exptl_absorpt_correction_T_min 0.844
_exptl_absorpt_correction_type multi-scan
_exptl_absorpt_process_details 'REQAB (Rigaku, 1998)'
_exptl_crystal_colour orange
_exptl_crystal_density_diffrn 1.156
_exptl_crystal_density_method 'not measured'
_exptl_crystal_description prism
_exptl_crystal_F_000 2328.0
_exptl_crystal_size_max 0.200
_exptl_crystal_size_mid 0.200
_exptl_crystal_size_min 0.200
_refine_diff_density_max 0.870
_refine_diff_density_min -0.450
_refine_ls_extinction_method none
_refine_ls_goodness_of_fit_ref 1.093
_refine_ls_hydrogen_treatment constr
_refine_ls_number_parameters 672
_refine_ls_number_reflns 14088
_refine_ls_number_restraints 0
_refine_ls_R_factor_gt 0.0604
_refine_ls_shift/su_max 0.002
_refine_ls_structure_factor_coef Fsqd
_refine_ls_weighting_details 'w = 1/[\s^2^(Fo^2^)+(0.0689P)^2^+6.9955P] where P=(Fo^2^+2Fc^2^)/3'
_refine_ls_weighting_scheme calc
_refine_ls_wR_factor_ref 0.1521
_reflns_number_gt 11992
_reflns_number_total 14088
_reflns_threshold_expression F^2^>2.0\s(F^2^)
_cod_data_source_file C0DT01022G.TXT
_cod_data_source_block '_O2OHNbBn3-Complex-4'
_cod_database_code 7014637

loop_
_symmetry_equiv_pos_site_id
_symmetry_equiv_pos_as_xyz
1 +X,+Y,+Z
2 -X,1/2+Y,1/2-Z
3 -X,-Y,-Z
4 +X,1/2-Y,1/2+Z

loop_
_atom_site_label
_atom_site_type_symbol
_atom_site_fract_x
_atom_site_fract_y
_atom_site_fract_z
_atom_site_U_iso_or_equiv
_atom_site_adp_type
_atom_site_occupancy
_atom_site_symmetry_multiplicity
_atom_site_calc_flag
_atom_site_refinement_flags
_atom_site_disorder_assembly
_atom_site_disorder_group
Nb(1) Nb 0.201516(10) 0.583694(16) 0.540210(12) 0.02373(8) Uani 1.0 4 d . . .
O(1) O 0.14868(8) 0.58011(12) 0.59942(9) 0.0247(4) Uani 1.0 4 d . . .
O(2) O 0.26675(8) 0.61266(13) 0.62321(9) 0.0263(4) Uani 1.0 4 d . . .
O(3) O 0.32875(13) 0.3259(2) 0.62608(15) 0.0336(7) Uiso 0.7000 4 d . . .
O(4) O 0.1223(3) 0.3071(4) 0.6409(3) 0.0226(12) Uiso 0.3000 4 d . . .
C(1) C 0.23062(11) 0.43046(16) 0.65983(13) 0.0199(5) Uani 1.0 4 d . . .
C(2) C 0.18217(11) 0.46975(17) 0.69168(13) 0.0219(5) Uani 1.0 4 d . . .
C(3) C 0.14511(11) 0.54599(17) 0.66168(13) 0.0217(5) Uani 1.0 4 d . . .
C(4) C 0.10583(11) 0.58930(17) 0.69563(14) 0.0244(5) Uani 1.0 4 d . . .
C(5) C 0.10282(12) 0.54885(19) 0.75771(14) 0.0275(6) Uani 1.0 4 d . . .
C(6) C 0.13759(12) 0.47160(19) 0.78839(14) 0.0263(6) Uani 1.0 4 d . . .
C(7) C 0.17852(12) 0.43470(17) 0.75537(14) 0.0245(6) Uani 1.0 4 d . . .
C(8) C 0.07190(12) 0.68211(19) 0.66903(15) 0.0292(6) Uani 1.0 4 d . . .
C(9) C 0.03151(14) 0.6759(3) 0.59405(17) 0.0410(8) Uani 1.0 4 d . . .
C(10) C 0.11934(15) 0.7606(2) 0.67347(17) 0.0391(7) Uani 1.0 4 d . . .
C(11) C 0.03054(16) 0.7122(3) 0.71402(19) 0.0473(9) Uani 1.0 4 d . . .
C(12) C 0.13362(14) 0.4299(3) 0.85794(15) 0.0346(7) Uani 1.0 4 d . . .
C(13) C 0.0777(3) 0.4663(4) 0.8773(3) 0.0744(15) Uani 1.0 4 d . . .
C(14) C 0.1921(2) 0.4540(4) 0.91449(18) 0.0611(11) Uani 1.0 4 d . . .
C(15) C 0.12804(18) 0.3221(3) 0.85187(19) 0.0494(9) Uani 1.0 4 d . . .
C(16) C 0.29125(11) 0.47681(17) 0.69834(13) 0.0224(5) Uani 1.0 4 d . . .
C(17) C 0.30481(11) 0.56893(18) 0.67963(13) 0.0229(5) Uani 1.0 4 d . . .
C(18) C 0.35710(12) 0.61615(19) 0.72045(14) 0.0267(6) Uani 1.0 4 d . . .
C(19) C 0.39508(12) 0.56707(19) 0.77600(14) 0.0280(6) Uani 1.0 4 d . . .
C(20) C 0.38381(12) 0.4755(2) 0.79425(14) 0.0265(6) Uani 1.0 4 d . . .
C(21) C 0.33043(12) 0.43272(18) 0.75550(13) 0.0239(5) Uani 1.0 4 d . . .
C(22) C 0.37125(14) 0.7192(2) 0.70517(16) 0.0356(7) Uani 1.0 4 d . . .
C(23) C 0.31738(17) 0.7831(2) 0.70522(19) 0.0458(8) Uani 1.0 4 d . . .
C(24) C 0.38622(15) 0.7239(3) 0.63527(17) 0.0411(8) Uani 1.0 4 d . . .
C(25) C 0.42724(18) 0.7576(3) 0.76076(19) 0.0565(11) Uani 1.0 4 d . . .
C(26) C 0.42798(13) 0.4239(3) 0.85568(15) 0.0343(7) Uani 1.0 4 d . . .
C(27) C 0.4372(3) 0.3179(5) 0.8330(4) 0.0555(16) Uiso 0.6000 4 d . . .
C(28) C 0.4013(4) 0.4166(6) 0.9154(4) 0.0611(17) Uiso 0.6000 4 d . . .
C(29) C 0.4941(4) 0.4628(6) 0.8738(4) 0.0573(16) Uiso 0.6000 4 d . . .
C(30) C 0.23053(11) 0.32283(17) 0.65174(13) 0.0221(5) Uani 1.0 4 d . . .
C(31) C 0.28074(12) 0.27632(19) 0.63895(15) 0.0293(6) Uani 1.0 4 d . . .
C(32) C 0.28016(13) 0.17927(19) 0.62723(15) 0.0296(6) Uani 1.0 4 d . . .
C(33) C 0.22625(14) 0.13064(19) 0.62362(15) 0.0312(6) Uani 1.0 4 d . . .
C(34) C 0.17448(13) 0.17368(19) 0.63223(15) 0.0296(6) Uani 1.0 4 d . . .
C(35) C 0.17756(12) 0.27041(18) 0.64674(14) 0.0267(6) Uani 1.0 4 d . . .
C(36) C 0.33761(15) 0.1280(3) 0.61984(19) 0.0429(8) Uani 1.0 4 d . . .
C(37) C 0.3492(2) 0.1547(4) 0.5497(3) 0.0710(13) Uani 1.0 4 d . . .
C(38) C 0.3268(3) 0.0211(3) 0.6134(4) 0.108(3) Uani 1.0 4 d . . .
C(39) C 0.3912(3) 0.1509(5) 0.6786(3) 0.102(3) Uani 1.0 4 d . . .
C(40) C 0.11485(15) 0.1191(3) 0.62603(19) 0.0447(8) Uani 1.0 4 d . . .
C(41) C 0.06444(17) 0.1567(3) 0.5633(3) 0.0592(11) Uani 1.0 4 d . . .
C(42) C 0.1219(2) 0.0140(3) 0.6128(4) 0.0861(18) Uani 1.0 4 d . . .
C(43) C 0.0953(2) 0.1311(5) 0.6923(3) 0.0829(16) Uani 1.0 4 d . . .
C(44) C 0.15461(12) 0.4521(2) 0.49277(15) 0.0297(6) Uani 1.0 4 d . . .
C(45) C 0.10858(12) 0.50383(19) 0.43923(14) 0.0284(6) Uani 1.0 4 d . . .
C(46) C 0.11570(14) 0.5213(3) 0.37341(16) 0.0379(7) Uani 1.0 4 d . . .
C(47) C 0.07270(16) 0.5740(3) 0.32504(17) 0.0447(8) Uani 1.0 4 d . . .
C(48) C 0.02213(16) 0.6102(3) 0.34116(19) 0.0462(8) Uani 1.0 4 d . . .
C(49) C 0.01418(14) 0.5931(3) 0.40630(18) 0.0406(8) Uani 1.0 4 d . . .
C(50) C 0.05674(12) 0.5412(2) 0.45470(15) 0.0310(6) Uani 1.0 4 d . . .
C(51) C 0.17234(14) 0.7194(2) 0.48935(16) 0.0347(7) Uani 1.0 4 d . . .
C(52) C 0.21396(13) 0.76486(19) 0.45311(15) 0.0310(6) Uani 1.0 4 d . . .
C(53) C 0.26812(15) 0.8069(3) 0.49058(17) 0.0401(7) Uani 1.0 4 d . . .
C(54) C 0.30783(16) 0.8466(3) 0.45737(19) 0.0499(9) Uani 1.0 4 d . . .
C(55) C 0.29366(17) 0.8474(3) 0.38604(19) 0.0492(9) Uani 1.0 4 d . . .
C(56) C 0.23934(17) 0.8083(3) 0.34761(18) 0.0464(8) Uani 1.0 4 d . . .
C(57) C 0.20020(15) 0.7659(3) 0.38084(16) 0.0386(7) Uani 1.0 4 d . . .
C(58) C 0.27979(13) 0.5270(3) 0.50764(16) 0.0370(7) Uani 1.0 4 d . . .
C(59) C 0.27695(13) 0.4766(3) 0.44190(17) 0.0385(7) Uani 1.0 4 d . . .
C(60) C 0.27070(16) 0.5259(3) 0.38018(19) 0.0510(9) Uani 1.0 4 d . . .
C(61) C 0.26696(18) 0.4773(5) 0.3183(2) 0.0694(14) Uani 1.0 4 d . . .
C(62) C 0.26975(19) 0.3800(5) 0.3177(3) 0.0713(14) Uani 1.0 4 d . . .
C(63) C 0.27713(19) 0.3319(4) 0.3780(3) 0.0643(12) Uani 1.0 4 d . . .
C(64) C 0.28053(17) 0.3786(3) 0.4397(2) 0.0491(9) Uani 1.0 4 d . . .
C(65) C 0.4018(6) 0.3309(9) 0.8729(7) 0.073(3) Uiso 0.4000 4 d . . .
C(66) C 0.4263(5) 0.4824(8) 0.9243(6) 0.062(3) Uiso 0.4000 4 d . . .
C(67) C 0.4888(7) 0.4155(11) 0.8417(8) 0.086(4) Uiso 0.4000 4 d . . .
C(68) C 0.5163(3) 0.3907(4) 0.5634(3) 0.0851(16) Uani 1.0 4 d . . .
C(69) C 0.5619(3) 0.4475(5) 0.5904(4) 0.0966(18) Uani 1.0 4 d . . .
C(70) C 0.5594(4) 0.5135(7) 0.6380(5) 0.146(4) Uani 1.0 4 d . . .
C(71) C 0.5095(3) 0.5193(5) 0.6622(4) 0.108(3) Uani 1.0 4 d . . .
C(72) C 0.4624(3) 0.4663(5) 0.6369(3) 0.0873(16) Uani 1.0 4 d . . .
C(73) C 0.4645(3) 0.3992(5) 0.5876(4) 0.102(2) Uani 1.0 4 d . . .
C(74) C 0.5205(6) 0.3175(8) 0.5125(5) 0.218(6) Uani 1.0 4 d . . .
H(1) H 0.2203 0.4563 0.6116 0.0239 Uiso 1.0 4 calc R . .
H(5) H 0.0754 0.5755 0.7805 0.0330 Uiso 1.0 4 calc R . .
H(7) H 0.2046 0.3845 0.7766 0.0294 Uiso 1.0 4 calc R . .
H(9A) H 0.0016 0.6252 0.5903 0.0492 Uiso 1.0 4 calc R . .
H(9B) H 0.0570 0.6625 0.5631 0.0492 Uiso 1.0 4 calc R . .
H(9C) H 0.0102 0.7360 0.5808 0.0492 Uiso 1.0 4 calc R . .
H(10A) H 0.1494 0.7402 0.6498 0.0469 Uiso 1.0 4 calc R . .
H(10B) H 0.1401 0.7739 0.7222 0.0469 Uiso 1.0 4 calc R . .
H(10C) H 0.0988 0.8179 0.6512 0.0469 Uiso 1.0 4 calc R . .
H(11A) H 0.0554 0.7224 0.7618 0.0567 Uiso 1.0 4 calc R . .
H(11B) H 0.0004 0.6626 0.7132 0.0567 Uiso 1.0 4 calc R . .
H(11C) H 0.0094 0.7709 0.6957 0.0567 Uiso 1.0 4 calc R . .
H(13A) H 0.0871 0.5276 0.9004 0.0893 Uiso 1.0 4 calc R . .
H(13B) H 0.0664 0.4213 0.9087 0.0893 Uiso 1.0 4 calc R . .
H(13C) H 0.0437 0.4733 0.8353 0.0893 Uiso 1.0 4 calc R . .
H(14A) H 0.1913 0.4231 0.9579 0.0733 Uiso 1.0 4 calc R . .
H(14B) H 0.1948 0.5225 0.9214 0.0733 Uiso 1.0 4 calc R . .
H(14C) H 0.2275 0.4318 0.9004 0.0733 Uiso 1.0 4 calc R . .
H(15A) H 0.1645 0.2962 0.8420 0.0593 Uiso 1.0 4 calc R . .
H(15B) H 0.0919 0.3055 0.8142 0.0593 Uiso 1.0 4 calc R . .
H(15C) H 0.1241 0.2958 0.8956 0.0593 Uiso 1.0 4 calc R . .
H(19) H 0.4308 0.5979 0.8030 0.0336 Uiso 1.0 4 calc R . .
H(21) H 0.3204 0.3716 0.7684 0.0286 Uiso 1.0 4 calc R . .
H(23A) H 0.2812 0.7621 0.6693 0.0549 Uiso 1.0 4 calc R . .
H(23B) H 0.3271 0.8482 0.6958 0.0549 Uiso 1.0 4 calc R . .
H(23C) H 0.3093 0.7800 0.7506 0.0549 Uiso 1.0 4 calc R . .
H(24A) H 0.3518 0.6989 0.5987 0.0493 Uiso 1.0 4 calc R . .
H(24B) H 0.4227 0.6861 0.6377 0.0493 Uiso 1.0 4 calc R . .
H(24C) H 0.3937 0.7896 0.6248 0.0493 Uiso 1.0 4 calc R . .
H(25A) H 0.4215 0.7479 0.8068 0.0678 Uiso 1.0 4 calc R . .
H(25B) H 0.4318 0.8251 0.7531 0.0678 Uiso 1.0 4 calc R . .
H(25C) H 0.4639 0.7240 0.7577 0.0678 Uiso 1.0 4 calc R . .
H(33) H 0.2250 0.0647 0.6148 0.0375 Uiso 1.0 4 calc R . .
H(37A) H 0.3593 0.2219 0.5499 0.0851 Uiso 1.0 4 calc R . .
H(37B) H 0.3124 0.1418 0.5119 0.0851 Uiso 1.0 4 calc R . .
H(37C) H 0.3832 0.1172 0.5431 0.0851 Uiso 1.0 4 calc R . .
H(38A) H 0.3645 -0.0106 0.6115 0.1299 Uiso 1.0 4 calc R . .
H(38B) H 0.2944 0.0074 0.5709 0.1299 Uiso 1.0 4 calc R . .
H(38C) H 0.3146 -0.0018 0.6536 0.1299 Uiso 1.0 4 calc R . .
H(39A) H 0.3832 0.1319 0.7222 0.1219 Uiso 1.0 4 calc R . .
H(39B) H 0.3989 0.2190 0.6794 0.1219 Uiso 1.0 4 calc R . .
H(39C) H 0.4271 0.1170 0.6732 0.1219 Uiso 1.0 4 calc R . .
H(41A) H 0.0549 0.2222 0.5718 0.0711 Uiso 1.0 4 calc R . .
H(41B) H 0.0277 0.1179 0.5565 0.0711 Uiso 1.0 4 calc R . .
H(41C) H 0.0787 0.1537 0.5216 0.0711 Uiso 1.0 4 calc R . .
H(42A) H 0.1437 0.0063 0.5774 0.1033 Uiso 1.0 4 calc R . .
H(42B) H 0.0815 -0.0152 0.5966 0.1033 Uiso 1.0 4 calc R . .
H(42C) H 0.1451 -0.0166 0.6559 0.1033 Uiso 1.0 4 calc R . .
H(43A) H 0.0576 0.0958 0.6882 0.0994 Uiso 1.0 4 calc R . .
H(43B) H 0.0883 0.1982 0.6994 0.0994 Uiso 1.0 4 calc R . .
H(43C) H 0.1275 0.1072 0.7318 0.0994 Uiso 1.0 4 calc R . .
H(44A) H 0.1808 0.4109 0.4733 0.0357 Uiso 1.0 4 calc R . .
H(44B) H 0.1368 0.4159 0.5246 0.0357 Uiso 1.0 4 calc R . .
H(46) H 0.1503 0.4969 0.3616 0.0454 Uiso 1.0 4 calc R . .
H(47) H 0.0782 0.5852 0.2805 0.0536 Uiso 1.0 4 calc R . .
H(48) H -0.0070 0.6465 0.3080 0.0554 Uiso 1.0 4 calc R . .
H(49) H -0.0207 0.6174 0.4175 0.0488 Uiso 1.0 4 calc R . .
H(50) H 0.0509 0.5305 0.4991 0.0371 Uiso 1.0 4 calc R . .
H(51A) H 0.1321 0.7102 0.4551 0.0416 Uiso 1.0 4 calc R . .
H(51B) H 0.1663 0.7640 0.5248 0.0416 Uiso 1.0 4 calc R . .
H(53) H 0.2781 0.8084 0.5397 0.0481 Uiso 1.0 4 calc R . .
H(54) H 0.3452 0.8734 0.4840 0.0598 Uiso 1.0 4 calc R . .
H(55) H 0.3211 0.8747 0.3635 0.0591 Uiso 1.0 4 calc R . .
H(56) H 0.2287 0.8104 0.2984 0.0556 Uiso 1.0 4 calc R . .
H(57) H 0.1636 0.7372 0.3540 0.0464 Uiso 1.0 4 calc R . .
H(58A) H 0.3075 0.5812 0.5092 0.0444 Uiso 1.0 4 calc R . .
H(58B) H 0.3014 0.4838 0.5452 0.0444 Uiso 1.0 4 calc R . .
H(60) H 0.2690 0.5929 0.3801 0.0612 Uiso 1.0 4 calc R . .
H(61) H 0.2625 0.5116 0.2765 0.0833 Uiso 1.0 4 calc R . .
H(62) H 0.2665 0.3471 0.2757 0.0856 Uiso 1.0 4 calc R . .
H(63) H 0.2800 0.2650 0.3779 0.0771 Uiso 1.0 4 calc R . .
H(64) H 0.2854 0.3433 0.4811 0.0589 Uiso 1.0 4 calc R . .
H(69) H 0.5981 0.4421 0.5760 0.1159 Uiso 1.0 4 calc R . .
H(70) H 0.5925 0.5560 0.6546 0.1753 Uiso 1.0 4 calc R . .
H(71) H 0.5092 0.5627 0.6981 0.1298 Uiso 1.0 4 calc R . .
H(72) H 0.4267 0.4734 0.6521 0.1047 Uiso 1.0 4 calc R . .
H(73) H 0.4306 0.3586 0.5700 0.1220 Uiso 1.0 4 calc R . .
H(74A) H 0.5397 0.2608 0.5371 0.2614 Uiso 1.0 4 calc R . .
H(74B) H 0.5452 0.3412 0.4832 0.2614 Uiso 1.0 4 calc R . .
H(74C) H 0.4795 0.3019 0.4835 0.2614 Uiso 1.0 4 calc R . .

loop_
_atom_site_aniso_label
_atom_site_aniso_U_11
_atom_site_aniso_U_22
_atom_site_aniso_U_33
_atom_site_aniso_U_12
_atom_site_aniso_U_13
_atom_site_aniso_U_23
Nb(1) 0.02486(12) 0.02415(13) 0.02364(13) -0.00039(9) 0.00914(9) 0.00416(9)
O(1) 0.0258(9) 0.0234(9) 0.0266(10) 0.0025(7) 0.0103(8) 0.0045(8)
O(2) 0.0286(10) 0.0222(9) 0.0279(10) -0.0038(7) 0.0078(8) 0.0014(8)
C(1) 0.0200(11) 0.0177(11) 0.0230(12) -0.0007(9) 0.0077(10) 0.0019(9)
C(2) 0.0202(12) 0.0179(11) 0.0289(13) -0.0013(9) 0.0089(10) -0.0015(10)
C(3) 0.0223(12) 0.0190(11) 0.0249(13) -0.0028(9) 0.0084(10) 0.0005(10)
C(4) 0.0226(12) 0.0209(12) 0.0306(14) 0.0004(10) 0.0087(10) -0.0010(11)
C(5) 0.0253(13) 0.0284(13) 0.0323(15) 0.0010(11) 0.0139(11) -0.0022(11)
C(6) 0.0285(13) 0.0278(13) 0.0250(13) -0.0029(11) 0.0113(11) 0.0015(11)
C(7) 0.0258(13) 0.0203(12) 0.0287(14) -0.0000(10) 0.0096(11) 0.0041(10)
C(8) 0.0280(14) 0.0255(13) 0.0347(15) 0.0066(11) 0.0096(12) -0.0007(11)
C(9) 0.0343(16) 0.0347(16) 0.0460(18) 0.0110(13) -0.0022(14) -0.0018(14)
C(10) 0.0458(18) 0.0209(14) 0.0472(18) 0.0008(12) 0.0075(14) 0.0000(13)
C(11) 0.049(2) 0.0419(18) 0.056(2) 0.0221(16) 0.0231(17) 0.0024(16)
C(12) 0.0400(16) 0.0399(17) 0.0282(15) 0.0020(13) 0.0168(13) 0.0066(13)
C(13) 0.090(4) 0.093(4) 0.063(3) 0.041(3) 0.060(3) 0.037(3)
C(14) 0.075(3) 0.070(3) 0.0320(19) -0.019(3) 0.0048(18) 0.0032(18)
C(15) 0.059(3) 0.047(2) 0.049(2) -0.0107(17) 0.0261(17) 0.0144(16)
C(16) 0.0207(12) 0.0230(12) 0.0256(13) -0.0022(10) 0.0100(10) -0.0028(10)
C(17) 0.0238(12) 0.0245(13) 0.0229(13) -0.0019(10) 0.0104(10) -0.0012(10)
C(18) 0.0279(13) 0.0260(13) 0.0289(14) -0.0078(11) 0.0124(11) -0.0032(11)
C(19) 0.0243(13) 0.0342(15) 0.0258(14) -0.0078(11) 0.0076(11) -0.0053(11)
C(20) 0.0220(12) 0.0331(14) 0.0248(13) 0.0006(11) 0.0070(10) -0.0022(11)
C(21) 0.0245(12) 0.0232(12) 0.0254(13) -0.0014(10) 0.0095(10) -0.0007(10)
C(22) 0.0397(16) 0.0288(14) 0.0365(16) -0.0162(12) 0.0077(13) -0.0023(12)
C(23) 0.065(3) 0.0236(14) 0.052(2) -0.0080(15) 0.0234(18) -0.0021(14)
C(24) 0.0381(17) 0.0425(18) 0.0437(18) -0.0137(14) 0.0129(14) 0.0082(14)
C(25) 0.066(3) 0.043(2) 0.052(2) -0.0334(18) 0.0019(18) -0.0010(17)
C(26) 0.0273(14) 0.0440(17) 0.0282(15) 0.0013(12) 0.0018(11) 0.0047(13)
C(30) 0.0254(12) 0.0170(11) 0.0241(13) -0.0008(9) 0.0075(10) 0.0006(10)
C(31) 0.0272(13) 0.0226(13) 0.0415(16) 0.0001(10) 0.0151(12) -0.0013(12)
C(32) 0.0351(15) 0.0240(13) 0.0331(15) 0.0038(11) 0.0151(12) 0.0009(11)
C(33) 0.0434(16) 0.0194(13) 0.0322(15) -0.0027(11) 0.0126(13) -0.0015(11)
C(34) 0.0331(14) 0.0235(13) 0.0319(15) -0.0067(11) 0.0082(12) 0.0027(11)
C(35) 0.0264(13) 0.0239(13) 0.0311(14) -0.0010(10) 0.0099(11) 0.0035(11)
C(36) 0.0439(18) 0.0292(16) 0.064(3) 0.0108(13) 0.0283(17) -0.0004(15)
C(37) 0.068(3) 0.081(4) 0.075(3) 0.013(3) 0.039(3) -0.014(3)
C(38) 0.089(4) 0.043(3) 0.212(8) 0.027(3) 0.073(5) -0.008(4)
C(39) 0.058(3) 0.140(6) 0.089(4) 0.060(4) -0.009(3) -0.032(4)
C(40) 0.0375(17) 0.0344(16) 0.059(3) -0.0126(14) 0.0078(15) 0.0070(15)
C(41) 0.0396(19) 0.054(3) 0.075(3) -0.0141(17) 0.0014(18) 0.002(2)
C(42) 0.060(3) 0.033(2) 0.149(5) -0.0226(19) 0.001(3) 0.012(3)
C(43) 0.062(3) 0.117(5) 0.076(3) -0.048(3) 0.031(3) 0.011(3)
C(44) 0.0275(14) 0.0307(14) 0.0302(15) -0.0020(11) 0.0067(11) -0.0014(12)
C(45) 0.0258(13) 0.0292(14) 0.0287(14) -0.0066(11) 0.0052(11) -0.0034(11)
C(46) 0.0340(15) 0.0490(18) 0.0311(16) -0.0027(14) 0.0099(13) -0.0027(14)
C(47) 0.0450(19) 0.055(2) 0.0326(17) -0.0055(16) 0.0078(14) 0.0075(15)
C(48) 0.0391(18) 0.0472(19) 0.047(2) 0.0008(15) 0.0027(15) 0.0141(16)
C(49) 0.0285(15) 0.0413(18) 0.052(2) -0.0001(13) 0.0113(14) 0.0050(15)
C(50) 0.0280(14) 0.0326(15) 0.0333(15) -0.0059(11) 0.0103(12) -0.0011(12)
C(51) 0.0359(15) 0.0312(15) 0.0382(16) -0.0004(12) 0.0121(13) 0.0102(13)
C(52) 0.0338(14) 0.0263(14) 0.0319(15) -0.0004(11) 0.0078(12) 0.0074(12)
C(53) 0.0449(18) 0.0382(17) 0.0348(16) -0.0086(14) 0.0072(14) 0.0055(13)
C(54) 0.0401(18) 0.052(2) 0.053(3) -0.0151(16) 0.0059(16) 0.0072(17)
C(55) 0.049(2) 0.052(2) 0.054(3) -0.0091(16) 0.0269(17) 0.0125(17)
C(56) 0.058(3) 0.050(2) 0.0339(17) -0.0065(17) 0.0170(16) 0.0058(15)
C(57) 0.0391(17) 0.0403(17) 0.0347(16) -0.0079(13) 0.0072(13) 0.0051(13)
C(58) 0.0301(15) 0.0457(18) 0.0383(17) -0.0022(13) 0.0146(13) -0.0039(14)
C(59) 0.0254(14) 0.054(2) 0.0380(17) 0.0041(13) 0.0113(12) -0.0021(15)
C(60) 0.0375(18) 0.074(3) 0.046(2) 0.0034(17) 0.0190(15) 0.0082(19)
C(61) 0.045(3) 0.127(5) 0.040(3) 0.004(3) 0.0175(17) 0.014(3)
C(62) 0.052(3) 0.122(5) 0.044(3) -0.004(3) 0.0196(19) -0.028(3)
C(63) 0.061(3) 0.071(3) 0.068(3) -0.003(2) 0.030(3) -0.030(3)
C(64) 0.048(2) 0.055(3) 0.047(2) 0.0079(17) 0.0166(16) -0.0078(17)
C(68) 0.117(5) 0.082(4) 0.053(3) 0.004(4) 0.019(3) -0.006(3)
C(69) 0.069(4) 0.116(5) 0.109(5) -0.011(4) 0.031(4) -0.006(4)
C(70) 0.083(5) 0.140(7) 0.202(9) -0.035(5) 0.018(6) -0.063(7)
C(71) 0.068(4) 0.111(5) 0.129(6) 0.014(4) 0.000(4) -0.041(5)
C(72) 0.071(4) 0.117(5) 0.078(4) 0.003(4) 0.027(3) -0.015(4)
C(73) 0.091(5) 0.108(5) 0.103(5) -0.042(4) 0.023(4) -0.010(4)
C(74) 0.340(17) 0.185(10) 0.136(8) 0.013(11) 0.079(10) -0.088(8)

loop_
_atom_type_symbol
_atom_type_description
_atom_type_scat_dispersion_real
_atom_type_scat_dispersion_imag
_atom_type_scat_source
C C 0.0033 0.0016 'International Tables Vol C Tables 4.2.6.8 and 6.1.1.4'
H H 0.0000 0.0000 'International Tables Vol C Tables 4.2.6.8 and 6.1.1.4'
O O 0.0106 0.0060 'International Tables Vol C Tables 4.2.6.8 and 6.1.1.4'
Nb Nb -2.0727 0.6215 'International Tables Vol C Tables 4.2.6.8 and 6.1.1.4'

loop_
_geom_angle_atom_site_label_1
_geom_angle_atom_site_label_2
_geom_angle_atom_site_label_3
_geom_angle
_geom_angle_publ_flag
_geom_angle_site_symmetry_1
_geom_angle_site_symmetry_2
_geom_angle_site_symmetry_3
O(1) Nb(1) O(2) 86.39(8) yes . . .
O(1) Nb(1) C(44) 86.16(10) yes . . .
O(1) Nb(1) C(51) 98.66(11) yes . . .
O(1) Nb(1) C(58) 150.65(10) yes . . .
O(2) Nb(1) C(44) 134.85(9) yes . . .
O(2) Nb(1) C(51) 105.95(10) yes . . .
O(2) Nb(1) C(58) 80.92(10) yes . . .
C(44) Nb(1) C(51) 119.19(10) yes . . .
C(44) Nb(1) C(58) 84.31(12) yes . . .
C(51) Nb(1) C(58) 110.22(13) yes . . .
Nb(1) O(1) C(3) 141.91(16) yes . . .
Nb(1) O(2) C(17) 140.51(17) yes . . .
C(2) C(1) C(16) 106.8(2) yes . . .
C(2) C(1) C(30) 115.3(3) yes . . .
C(16) C(1) C(30) 117.0(2) yes . . .
C(1) C(2) C(3) 121.4(3) yes . . .
C(1) C(2) C(7) 119.2(2) yes . . .
C(3) C(2) C(7) 119.1(3) yes . . .
O(1) C(3) C(2) 119.0(3) yes . . .
O(1) C(3) C(4) 119.8(2) yes . . .
C(2) C(3) C(4) 121.1(3) yes . . .
C(3) C(4) C(5) 116.8(3) yes . . .
C(3) C(4) C(8) 121.9(3) yes . . .
C(5) C(4) C(8) 121.1(3) yes . . .
C(4) C(5) C(6) 123.9(3) yes . . .
C(5) C(6) C(7) 117.4(3) yes . . .
C(5) C(6) C(12) 122.2(3) yes . . .
C(7) C(6) C(12) 120.3(3) yes . . .
C(2) C(7) C(6) 121.5(3) yes . . .
C(4) C(8) C(9) 113.4(3) yes . . .
C(4) C(8) C(10) 108.6(3) yes . . .
C(4) C(8) C(11) 111.3(3) yes . . .
C(9) C(8) C(10) 108.6(3) yes . . .
C(9) C(8) C(11) 107.1(3) yes . . .
C(10) C(8) C(11) 107.6(3) yes . . .
C(6) C(12) C(13) 111.4(3) yes . . .
C(6) C(12) C(14) 109.2(3) yes . . .
C(6) C(12) C(15) 109.5(3) yes . . .
C(13) C(12) C(14) 110.7(3) yes . . .
C(13) C(12) C(15) 107.5(4) yes . . .
C(14) C(12) C(15) 108.5(3) yes . . .
C(1) C(16) C(17) 119.6(2) yes . . .
C(1) C(16) C(21) 120.4(3) yes . . .
C(17) C(16) C(21) 119.7(2) yes . . .
O(2) C(17) C(16) 120.1(2) yes . . .
O(2) C(17) C(18) 120.3(3) yes . . .
C(16) C(17) C(18) 119.6(3) yes . . .
C(17) C(18) C(19) 117.7(3) yes . . .
C(17) C(18) C(22) 121.4(3) yes . . .
C(19) C(18) C(22) 120.9(3) yes . . .
C(18) C(19) C(20) 123.9(3) yes . . .
C(19) C(20) C(21) 117.2(3) yes . . .
C(19) C(20) C(26) 121.7(3) yes . . .
C(21) C(20) C(26) 121.1(3) yes . . .
C(16) C(21) C(20) 121.9(3) yes . . .
C(18) C(22) C(23) 110.4(3) yes . . .
C(18) C(22) C(24) 109.5(3) yes . . .
C(18) C(22) C(25) 111.5(3) yes . . .
C(23) C(22) C(24) 111.0(3) yes . . .
C(23) C(22) C(25) 107.2(3) yes . . .
C(24) C(22) C(25) 107.3(3) yes . . .
C(20) C(26) C(27) 109.0(3) yes . . .
C(20) C(26) C(28) 110.7(4) yes . . .
C(20) C(26) C(29) 113.3(4) yes . . .
C(20) C(26) C(65) 112.4(5) yes . . .
C(20) C(26) C(66) 105.8(5) yes . . .
C(20) C(26) C(67) 108.7(6) yes . . .
C(27) C(26) C(28) 106.2(5) yes . . .
C(27) C(26) C(29) 101.8(5) yes . . .
C(27) C(26) C(65) 49.1(7) yes . . .
C(27) C(26) C(66) 139.5(5) yes . . .
C(27) C(26) C(67) 70.7(7) yes . . .
C(28) C(26) C(29) 115.0(5) yes . . .
C(28) C(26) C(65) 59.0(6) yes . . .
C(28) C(26) C(66) 40.5(6) yes . . .
C(28) C(26) C(67) 138.9(7) yes . . .
C(29) C(26) C(65) 132.1(6) yes . . .
C(29) C(26) C(66) 82.5(6) yes . . .
C(29) C(26) C(67) 34.9(7) yes . . .
C(65) C(26) C(66) 98.4(7) yes . . .
C(65) C(26) C(67) 114.6(8) yes . . .
C(66) C(26) C(67) 116.4(7) yes . . .
C(26) C(27) C(65) 62.5(7) yes . . .
C(26) C(27) C(67) 51.9(6) yes . . .
C(65) C(27) C(67) 109.6(9) yes . . .
C(26) C(28) C(65) 61.6(7) yes . . .
C(1) C(30) C(31) 120.6(3) yes . . .
C(1) C(30) C(35) 120.8(3) yes . . .
C(31) C(30) C(35) 118.0(3) yes . . .
O(3) C(31) C(30) 121.5(3) yes . . .
O(3) C(31) C(32) 116.1(3) yes . . .
C(30) C(31) C(32) 121.6(3) yes . . .
C(31) C(32) C(33) 117.6(3) yes . . .
C(31) C(32) C(36) 120.9(3) yes . . .
C(33) C(32) C(36) 121.5(3) yes . . .
C(32) C(33) C(34) 123.2(3) yes . . .
C(33) C(34) C(35) 117.6(3) yes . . .
C(33) C(34) C(40) 122.3(3) yes . . .
C(35) C(34) C(40) 120.1(3) yes . . .
O(4) C(35) C(30) 125.1(4) yes . . .
O(4) C(35) C(34) 111.7(4) yes . . .
C(30) C(35) C(34) 121.9(3) yes . . .
C(32) C(36) C(37) 109.6(3) yes . . .
C(32) C(36) C(38) 110.6(4) yes . . .
C(32) C(36) C(39) 110.8(4) yes . . .
C(37) C(36) C(38) 103.2(5) yes . . .
C(37) C(36) C(39) 111.0(4) yes . . .
C(38) C(36) C(39) 111.2(4) yes . . .
C(34) C(40) C(41) 109.5(3) yes . . .
C(34) C(40) C(42) 111.7(4) yes . . .
C(34) C(40) C(43) 109.8(3) yes . . .
C(41) C(40) C(42) 106.5(4) yes . . .
C(41) C(40) C(43) 110.0(4) yes . . .
C(42) C(40) C(43) 109.3(4) yes . . .
Nb(1) C(44) C(45) 93.17(17) yes . . .
C(44) C(45) C(46) 122.1(3) yes . . .
C(44) C(45) C(50) 119.9(3) yes . . .
C(46) C(45) C(50) 117.9(3) yes . . .
C(45) C(46) C(47) 120.7(4) yes . . .
C(46) C(47) C(48) 120.6(4) yes . . .
C(47) C(48) C(49) 119.4(3) yes . . .
C(48) C(49) C(50) 120.3(4) yes . . .
C(45) C(50) C(49) 121.0(3) yes . . .
Nb(1) C(51) C(52) 117.0(2) yes . . .
C(51) C(52) C(53) 120.7(3) yes . . .
C(51) C(52) C(57) 121.4(3) yes . . .
C(53) C(52) C(57) 117.9(3) yes . . .
C(52) C(53) C(54) 121.0(3) yes . . .
C(53) C(54) C(55) 120.6(4) yes . . .
C(54) C(55) C(56) 119.5(4) yes . . .
C(55) C(56) C(57) 120.1(4) yes . . .
C(52) C(57) C(56) 120.9(3) yes . . .
Nb(1) C(58) C(59) 126.62(19) yes . . .
C(58) C(59) C(60) 121.1(4) yes . . .
C(58) C(59) C(64) 121.2(4) yes . . .
C(60) C(59) C(64) 117.6(4) yes . . .
C(59) C(60) C(61) 120.5(5) yes . . .
C(60) C(61) C(62) 120.4(5) yes . . .
C(61) C(62) C(63) 119.3(5) yes . . .
C(62) C(63) C(64) 121.2(5) yes . . .
C(59) C(64) C(63) 121.0(4) yes . . .
C(26) C(65) C(27) 68.5(8) yes . . .
C(26) C(65) C(28) 59.4(6) yes . . .
C(27) C(65) C(28) 125.1(11) yes . . .
C(26) C(67) C(27) 57.4(6) yes . . .
C(69) C(68) C(73) 116.9(6) yes . . .
C(69) C(68) C(74) 121.5(8) yes . . .
C(73) C(68) C(74) 121.5(8) yes . . .
C(68) C(69) C(70) 122.3(7) yes . . .
C(69) C(70) C(71) 120.0(7) yes . . .
C(70) C(71) C(72) 120.9(8) yes . . .
C(71) C(72) C(73) 119.2(7) yes . . .
C(68) C(73) C(72) 120.6(6) yes . . .
C(2) C(1) H(1) 105.586 no . . .
C(16) C(1) H(1) 105.571 no . . .
C(30) C(1) H(1) 105.576 no . . .
C(4) C(5) H(5) 118.064 no . . .
C(6) C(5) H(5) 118.082 no . . .
C(2) C(7) H(7) 119.250 no . . .
C(6) C(7) H(7) 119.238 no . . .
C(8) C(9) H(9A) 109.466 no . . .
C(8) C(9) H(9B) 109.476 no . . .
C(8) C(9) H(9C) 109.475 no . . .
H(9A) C(9) H(9B) 109.466 no . . .
H(9A) C(9) H(9C) 109.468 no . . .
H(9B) C(9) H(9C) 109.475 no . . .
C(8) C(10) H(10A) 109.481 no . . .
C(8) C(10) H(10B) 109.471 no . . .
C(8) C(10) H(10C) 109.473 no . . .
H(10A) C(10) H(10B) 109.471 no . . .
H(10A) C(10) H(10C) 109.467 no . . .
H(10B) C(10) H(10C) 109.465 no . . .
C(8) C(11) H(11A) 109.472 no . . .
C(8) C(11) H(11B) 109.468 no . . .
C(8) C(11) H(11C) 109.470 no . . .
H(11A) C(11) H(11B) 109.473 no . . .
H(11A) C(11) H(11C) 109.474 no . . .
H(11B) C(11) H(11C) 109.470 no . . .
C(12) C(13) H(13A) 109.474 no . . .
C(12) C(13) H(13B) 109.469 no . . .
C(12) C(13) H(13C) 109.472 no . . .
H(13A) C(13) H(13B) 109.477 no . . .
H(13A) C(13) H(13C) 109.460 no . . .
H(13B) C(13) H(13C) 109.476 no . . .
C(12) C(14) H(14A) 109.466 no . . .
C(12) C(14) H(14B) 109.478 no . . .
C(12) C(14) H(14C) 109.462 no . . .
H(14A) C(14) H(14B) 109.483 no . . .
H(14A) C(14) H(14C) 109.468 no . . .
H(14B) C(14) H(14C) 109.470 no . . .
C(12) C(15) H(15A) 109.468 no . . .
C(12) C(15) H(15B) 109.473 no . . .
C(12) C(15) H(15C) 109.471 no . . .
H(15A) C(15) H(15B) 109.467 no . . .
H(15A) C(15) H(15C) 109.476 no . . .
H(15B) C(15) H(15C) 109.473 no . . .
C(18) C(19) H(19) 118.076 no . . .
C(20) C(19) H(19) 118.070 no . . .
C(16) C(21) H(21) 119.074 no . . .
C(20) C(21) H(21) 119.068 no . . .
C(22) C(23) H(23A) 109.465 no . . .
C(22) C(23) H(23B) 109.482 no . . .
C(22) C(23) H(23C) 109.475 no . . .
H(23A) C(23) H(23B) 109.467 no . . .
H(23A) C(23) H(23C) 109.468 no . . .
H(23B) C(23) H(23C) 109.469 no . . .
C(22) C(24) H(24A) 109.461 no . . .
C(22) C(24) H(24B) 109.472 no . . .
C(22) C(24) H(24C) 109.474 no . . .
H(24A) C(24) H(24B) 109.458 no . . .
H(24A) C(24) H(24C) 109.470 no . . .
H(24B) C(24) H(24C) 109.492 no . . .
C(22) C(25) H(25A) 109.461 no . . .
C(22) C(25) H(25B) 109.469 no . . .
C(22) C(25) H(25C) 109.472 no . . .
H(25A) C(25) H(25B) 109.466 no . . .
H(25A) C(25) H(25C) 109.478 no . . .
H(25B) C(25) H(25C) 109.480 no . . .
C(32) C(33) H(33) 118.400 no . . .
C(34) C(33) H(33) 118.410 no . . .
C(36) C(37) H(37A) 109.480 no . . .
C(36) C(37) H(37B) 109.485 no . . .
C(36) C(37) H(37C) 109.474 no . . .
H(37A) C(37) H(37B) 109.465 no . . .
H(37A) C(37) H(37C) 109.466 no . . .
H(37B) C(37) H(37C) 109.457 no . . .
C(36) C(38) H(38A) 109.476 no . . .
C(36) C(38) H(38B) 109.468 no . . .
C(36) C(38) H(38C) 109.474 no . . .
H(38A) C(38) H(38B) 109.475 no . . .
H(38A) C(38) H(38C) 109.477 no . . .
H(38B) C(38) H(38C) 109.458 no . . .
C(36) C(39) H(39A) 109.473 no . . .
C(36) C(39) H(39B) 109.481 no . . .
C(36) C(39) H(39C) 109.474 no . . .
H(39A) C(39) H(39B) 109.478 no . . .
H(39A) C(39) H(39C) 109.457 no . . .
H(39B) C(39) H(39C) 109.464 no . . .
C(40) C(41) H(41A) 109.473 no . . .
C(40) C(41) H(41B) 109.476 no . . .
C(40) C(41) H(41C) 109.473 no . . .
H(41A) C(41) H(41B) 109.470 no . . .
H(41A) C(41) H(41C) 109.464 no . . .
H(41B) C(41) H(41C) 109.470 no . . .
C(40) C(42) H(42A) 109.474 no . . .
C(40) C(42) H(42B) 109.467 no . . .
C(40) C(42) H(42C) 109.474 no . . .
H(42A) C(42) H(42B) 109.466 no . . .
H(42A) C(42) H(42C) 109.488 no . . .
H(42B) C(42) H(42C) 109.459 no . . .
C(40) C(43) H(43A) 109.475 no . . .
C(40) C(43) H(43B) 109.470 no . . .
C(40) C(43) H(43C) 109.471 no . . .
H(43A) C(43) H(43B) 109.466 no . . .
H(43A) C(43) H(43C) 109.470 no . . .
H(43B) C(43) H(43C) 109.474 no . . .
Nb(1) C(44) H(44A) 113.066 no . . .
Nb(1) C(44) H(44B) 113.073 no . . .
C(45) C(44) H(44A) 113.078 no . . .
C(45) C(44) H(44B) 113.079 no . . .
H(44A) C(44) H(44B) 110.464 no . . .
C(45) C(46) H(46) 119.639 no . . .
C(47) C(46) H(46) 119.644 no . . .
C(46) C(47) H(47) 119.700 no . . .
C(48) C(47) H(47) 119.708 no . . .
C(47) C(48) H(48) 120.280 no . . .
C(49) C(48) H(48) 120.271 no . . .
C(48) C(49) H(49) 119.832 no . . .
C(50) C(49) H(49) 119.833 no . . .
C(45) C(50) H(50) 119.505 no . . .
C(49) C(50) H(50) 119.494 no . . .
Nb(1) C(51) H(51A) 108.063 no . . .
Nb(1) C(51) H(51B) 108.064 no . . .
C(52) C(51) H(51A) 108.048 no . . .
C(52) C(51) H(51B) 108.054 no . . .
H(51A) C(51) H(51B) 107.267 no . . .
C(52) C(53) H(53) 119.480 no . . .
C(54) C(53) H(53) 119.493 no . . .
C(53) C(54) H(54) 119.724 no . . .
C(55) C(54) H(54) 119.722 no . . .
C(54) C(55) H(55) 120.251 no . . .
C(56) C(55) H(55) 120.254 no . . .
C(55) C(56) H(56) 119.967 no . . .
C(57) C(56) H(56) 119.956 no . . .
C(52) C(57) H(57) 119.534 no . . .
C(56) C(57) H(57) 119.533 no . . .
Nb(1) C(58) H(58A) 105.659 no . . .
Nb(1) C(58) H(58B) 105.653 no . . .
C(59) C(58) H(58A) 105.653 no . . .
C(59) C(58) H(58B) 105.662 no . . .
H(58A) C(58) H(58B) 106.132 no . . .
C(59) C(60) H(60) 119.758 no . . .
C(61) C(60) H(60) 119.743 no . . .
C(60) C(61) H(61) 119.812 no . . .
C(62) C(61) H(61) 119.807 no . . .
C(61) C(62) H(62) 120.365 no . . .
C(63) C(62) H(62) 120.358 no . . .
C(62) C(63) H(63) 119.386 no . . .
C(64) C(63) H(63) 119.405 no . . .
C(59) C(64) H(64) 119.520 no . . .
C(63) C(64) H(64) 119.514 no . . .
C(68) C(69) H(69) 118.865 no . . .
C(70) C(69) H(69) 118.873 no . . .
C(69) C(70) H(70) 119.985 no . . .
C(71) C(70) H(70) 119.992 no . . .
C(70) C(71) H(71) 119.573 no . . .
C(72) C(71) H(71) 119.556 no . . .
C(71) C(72) H(72) 120.408 no . . .
C(73) C(72) H(72) 120.404 no . . .
C(68) C(73) H(73) 119.714 no . . .
C(72) C(73) H(73) 119.722 no . . .
C(68) C(74) H(74A) 109.471 no . . .
C(68) C(74) H(74B) 109.473 no . . .
C(68) C(74) H(74C) 109.477 no . . .
H(74A) C(74) H(74B) 109.465 no . . .
H(74A) C(74) H(74C) 109.462 no . . .
H(74B) C(74) H(74C) 109.480 no . . .

loop_
_geom_bond_atom_site_label_1
_geom_bond_atom_site_label_2
_geom_bond_distance
_geom_bond_publ_flag
_geom_bond_site_symmetry_1
_geom_bond_site_symmetry_2
Nb(1) O(1) 1.915(2) yes . .
Nb(1) O(2) 1.9449(17) yes . .
Nb(1) C(44) 2.229(3) yes . .
Nb(1) C(51) 2.193(3) yes . .
Nb(1) C(58) 2.216(4) yes . .
O(1) C(3) 1.364(4) yes . .
O(2) C(17) 1.369(3) yes . .
O(3) C(31) 1.385(5) yes . .
O(4) C(35) 1.339(7) yes . .
C(1) C(2) 1.528(4) yes . .
C(1) C(16) 1.532(4) yes . .
C(1) C(30) 1.534(4) yes . .
C(2) C(3) 1.401(4) yes . .
C(2) C(7) 1.396(4) yes . .
C(3) C(4) 1.409(4) yes . .
C(4) C(5) 1.391(4) yes . .
C(4) C(8) 1.544(4) yes . .
C(5) C(6) 1.391(4) yes . .
C(6) C(7) 1.389(5) yes . .
C(6) C(12) 1.543(5) yes . .
C(8) C(9) 1.534(4) yes . .
C(8) C(10) 1.537(5) yes . .
C(8) C(11) 1.537(6) yes . .
C(12) C(13) 1.523(7) yes . .
C(12) C(14) 1.530(5) yes . .
C(12) C(15) 1.535(5) yes . .
C(16) C(17) 1.416(4) yes . .
C(16) C(21) 1.392(4) yes . .
C(17) C(18) 1.414(4) yes . .
C(18) C(19) 1.394(4) yes . .
C(18) C(22) 1.546(5) yes . .
C(19) C(20) 1.391(4) yes . .
C(20) C(21) 1.389(4) yes . .
C(20) C(26) 1.544(4) yes . .
C(22) C(23) 1.526(5) yes . .
C(22) C(24) 1.536(5) yes . .
C(22) C(25) 1.543(5) yes . .
C(26) C(27) 1.600(8) yes . .
C(26) C(28) 1.492(10) yes . .
C(26) C(29) 1.552(8) yes . .
C(26) C(65) 1.525(14) yes . .
C(26) C(66) 1.618(13) yes . .
C(26) C(67) 1.495(18) yes . .
C(27) C(65) 1.300(17) yes . .
C(27) C(67) 1.792(17) yes . .
C(28) C(65) 1.486(15) yes . .
C(30) C(31) 1.406(4) yes . .
C(30) C(35) 1.398(4) yes . .
C(31) C(32) 1.395(4) yes . .
C(32) C(33) 1.394(5) yes . .
C(32) C(36) 1.542(5) yes . .
C(33) C(34) 1.382(5) yes . .
C(34) C(35) 1.399(4) yes . .
C(34) C(40) 1.539(5) yes . .
C(36) C(37) 1.549(7) yes . .
C(36) C(38) 1.534(6) yes . .
C(36) C(39) 1.481(6) yes . .
C(40) C(41) 1.546(5) yes . .
C(40) C(42) 1.531(6) yes . .
C(40) C(43) 1.526(7) yes . .
C(44) C(45) 1.473(4) yes . .
C(45) C(46) 1.398(5) yes . .
C(45) C(50) 1.407(5) yes . .
C(46) C(47) 1.391(5) yes . .
C(47) C(48) 1.381(6) yes . .
C(48) C(49) 1.391(6) yes . .
C(49) C(50) 1.380(4) yes . .
C(51) C(52) 1.493(5) yes . .
C(52) C(53) 1.389(4) yes . .
C(52) C(57) 1.397(5) yes . .
C(53) C(54) 1.385(6) yes . .
C(54) C(55) 1.378(6) yes . .
C(55) C(56) 1.381(5) yes . .
C(56) C(57) 1.391(6) yes . .
C(58) C(59) 1.486(5) yes . .
C(59) C(60) 1.395(6) yes . .
C(59) C(64) 1.393(6) yes . .
C(60) C(61) 1.403(7) yes . .
C(61) C(62) 1.381(9) yes . .
C(62) C(63) 1.358(7) yes . .
C(63) C(64) 1.389(7) yes . .
C(68) C(69) 1.308(9) yes . .
C(68) C(73) 1.402(11) yes . .
C(68) C(74) 1.478(13) yes . .
C(69) C(70) 1.350(12) yes . .
C(70) C(71) 1.357(12) yes . .
C(71) C(72) 1.294(9) yes . .
C(72) C(73) 1.384(10) yes . .
C(1) H(1) 1.000 no . .
C(5) H(5) 0.950 no . .
C(7) H(7) 0.950 no . .
C(9) H(9A) 0.980 no . .
C(9) H(9B) 0.980 no . .
C(9) H(9C) 0.980 no . .
C(10) H(10A) 0.980 no . .
C(10) H(10B) 0.980 no . .
C(10) H(10C) 0.980 no . .
C(11) H(11A) 0.980 no . .
C(11) H(11B) 0.980 no . .
C(11) H(11C) 0.980 no . .
C(13) H(13A) 0.980 no . .
C(13) H(13B) 0.980 no . .
C(13) H(13C) 0.980 no . .
C(14) H(14A) 0.980 no . .
C(14) H(14B) 0.980 no . .
C(14) H(14C) 0.980 no . .
C(15) H(15A) 0.980 no . .
C(15) H(15B) 0.980 no . .
C(15) H(15C) 0.980 no . .
C(19) H(19) 0.950 no . .
C(21) H(21) 0.950 no . .
C(23) H(23A) 0.980 no . .
C(23) H(23B) 0.980 no . .
C(23) H(23C) 0.980 no . .
C(24) H(24A) 0.980 no . .
C(24) H(24B) 0.980 no . .
C(24) H(24C) 0.980 no . .
C(25) H(25A) 0.980 no . .
C(25) H(25B) 0.980 no . .
C(25) H(25C) 0.980 no . .
C(33) H(33) 0.950 no . .
C(37) H(37A) 0.980 no . .
C(37) H(37B) 0.980 no . .
C(37) H(37C) 0.980 no . .
C(38) H(38A) 0.980 no . .
C(38) H(38B) 0.980 no . .
C(38) H(38C) 0.980 no . .
C(39) H(39A) 0.980 no . .
C(39) H(39B) 0.980 no . .
C(39) H(39C) 0.980 no . .
C(41) H(41A) 0.980 no . .
C(41) H(41B) 0.980 no . .
C(41) H(41C) 0.980 no . .
C(42) H(42A) 0.980 no . .
C(42) H(42B) 0.980 no . .
C(42) H(42C) 0.980 no . .
C(43) H(43A) 0.980 no . .
C(43) H(43B) 0.980 no . .
C(43) H(43C) 0.980 no . .
C(44) H(44A) 0.990 no . .
C(44) H(44B) 0.990 no . .
C(46) H(46) 0.950 no . .
C(47) H(47) 0.950 no . .
C(48) H(48) 0.950 no . .
C(49) H(49) 0.950 no . .
C(50) H(50) 0.950 no . .
C(51) H(51A) 0.990 no . .
C(51) H(51B) 0.990 no . .
C(53) H(53) 0.950 no . .
C(54) H(54) 0.950 no . .
C(55) H(55) 0.950 no . .
C(56) H(56) 0.950 no . .
C(57) H(57) 0.950 no . .
C(58) H(58A) 0.990 no . .
C(58) H(58B) 0.990 no . .
C(60) H(60) 0.950 no . .
C(61) H(61) 0.950 no . .
C(62) H(62) 0.950 no . .
C(63) H(63) 0.950 no . .
C(64) H(64) 0.950 no . .
C(69) H(69) 0.950 no . .
C(70) H(70) 0.950 no . .
C(71) H(71) 0.950 no . .
C(72) H(72) 0.950 no . .
C(73) H(73) 0.950 no . .
C(74) H(74A) 0.980 no . .
C(74) H(74B) 0.980 no . .
C(74) H(74C) 0.980 no . .

loop_
_geom_torsion_atom_site_label_1
_geom_torsion_atom_site_label_2
_geom_torsion_atom_site_label_3
_geom_torsion_atom_site_label_4
_geom_torsion
_geom_torsion_publ_flag
_geom_torsion_site_symmetry_1
_geom_torsion_site_symmetry_2
_geom_torsion_site_symmetry_3
_geom_torsion_site_symmetry_4
O(1) Nb(1) O(2) C(17) 79.7(3) no . . . .
O(2) Nb(1) O(1) C(3) -45.06(19) no . . . .
O(1) Nb(1) C(44) C(45) 91.51(15) no . . . .
C(44) Nb(1) O(1) C(3) 90.37(19) no . . . .
O(1) Nb(1) C(51) C(52) 162.68(16) no . . . .
C(51) Nb(1) O(1) C(3) -150.67(19) no . . . .
O(1) Nb(1) C(58) C(59) 110.8(3) no . . . .
C(58) Nb(1) O(1) C(3) 19.2(3) no . . . .
O(2) Nb(1) C(44) C(45) 172.55(10) no . . . .
C(44) Nb(1) O(2) C(17) -1.3(3) no . . . .
O(2) Nb(1) C(51) C(52) 73.98(19) no . . . .
C(51) Nb(1) O(2) C(17) 177.7(3) no . . . .
O(2) Nb(1) C(58) C(59) 176.3(3) no . . . .
C(58) Nb(1) O(2) C(17) -73.8(3) no . . . .
C(44) Nb(1) C(51) C(52) -106.89(18) no . . . .
C(51) Nb(1) C(44) C(45) -6.3(2) no . . . .
C(44) Nb(1) C(58) C(59) 39.1(3) no . . . .
C(58) Nb(1) C(44) C(45) -116.29(16) no . . . .
C(51) Nb(1) C(58) C(59) -80.0(3) no . . . .
C(58) Nb(1) C(51) C(52) -12.0(2) no . . . .
Nb(1) O(1) C(3) C(2) -21.2(4) no . . . .
Nb(1) O(1) C(3) C(4) 156.97(16) no . . . .
Nb(1) O(2) C(17) C(16) -17.0(5) no . . . .
Nb(1) O(2) C(17) C(18) 164.40(17) no . . . .
C(2) C(1) C(16) C(17) -80.9(3) no . . . .
C(2) C(1) C(16) C(21) 93.2(3) no . . . .
C(16) C(1) C(2) C(3) 96.2(3) no . . . .
C(16) C(1) C(2) C(7) -77.9(3) no . . . .
C(2) C(1) C(30) C(31) -164.80(18) no . . . .
C(2) C(1) C(30) C(35) 24.6(3) no . . . .
C(30) C(1) C(2) C(3) -132.0(2) no . . . .
C(30) C(1) C(2) C(7) 54.0(3) no . . . .
C(16) C(1) C(30) C(31) -38.0(4) no . . . .
C(16) C(1) C(30) C(35) 151.5(3) no . . . .
C(30) C(1) C(16) C(17) 148.2(3) no . . . .
C(30) C(1) C(16) C(21) -37.7(4) no . . . .
C(1) C(2) C(3) O(1) 6.0(4) no . . . .
C(1) C(2) C(3) C(4) -172.13(18) no . . . .
C(1) C(2) C(7) C(6) 176.39(19) no . . . .
C(3) C(2) C(7) C(6) 2.2(4) no . . . .
C(7) C(2) C(3) O(1) -179.94(19) no . . . .
C(7) C(2) C(3) C(4) 1.9(4) no . . . .
O(1) C(3) C(4) C(5) 177.79(18) no . . . .
O(1) C(3) C(4) C(8) -7.4(4) no . . . .
C(2) C(3) C(4) C(5) -4.1(4) no . . . .
C(2) C(3) C(4) C(8) 170.71(19) no . . . .
C(3) C(4) C(5) C(6) 2.4(4) no . . . .
C(3) C(4) C(8) C(9) 57.3(3) no . . . .
C(3) C(4) C(8) C(10) -63.6(3) no . . . .
C(3) C(4) C(8) C(11) 178.11(19) no . . . .
C(5) C(4) C(8) C(9) -128.1(3) no . . . .
C(5) C(4) C(8) C(10) 111.0(3) no . . . .
C(5) C(4) C(8) C(11) -7.3(3) no . . . .
C(8) C(4) C(5) C(6) -172.5(2) no . . . .
C(4) C(5) C(6) C(7) 1.5(4) no . . . .
C(4) C(5) C(6) C(12) 179.0(2) no . . . .
C(5) C(6) C(7) C(2) -3.8(4) no . . . .
C(5) C(6) C(12) C(13) 14.4(4) no . . . .
C(5) C(6) C(12) C(14) -108.2(3) no . . . .
C(5) C(6) C(12) C(15) 133.2(3) no . . . .
C(7) C(6) C(12) C(13) -168.2(2) no . . . .
C(7) C(6) C(12) C(14) 69.2(3) no . . . .
C(7) C(6) C(12) C(15) -49.4(3) no . . . .
C(12) C(6) C(7) C(2) 178.6(2) no . . . .
C(1) C(16) C(17) O(2) -6.3(4) no . . . .
C(1) C(16) C(17) C(18) 172.3(3) no . . . .
C(1) C(16) C(21) C(20) -175.8(3) no . . . .
C(17) C(16) C(21) C(20) -1.7(5) no . . . .
C(21) C(16) C(17) O(2) 179.6(3) no . . . .
C(21) C(16) C(17) C(18) -1.8(4) no . . . .
O(2) C(17) C(18) C(19) -178.2(3) no . . . .
O(2) C(17) C(18) C(22) 3.0(4) no . . . .
C(16) C(17) C(18) C(19) 3.3(4) no . . . .
C(16) C(17) C(18) C(22) -175.6(3) no . . . .
C(17) C(18) C(19) C(20) -1.4(5) no . . . .
C(17) C(18) C(22) C(23) 55.8(4) no . . . .
C(17) C(18) C(22) C(24) -66.7(4) no . . . .
C(17) C(18) C(22) C(25) 174.7(3) no . . . .
C(19) C(18) C(22) C(23) -123.0(3) no . . . .
C(19) C(18) C(22) C(24) 114.5(3) no . . . .
C(19) C(18) C(22) C(25) -4.0(4) no . . . .
C(22) C(18) C(19) C(20) 177.5(3) no . . . .
C(18) C(19) C(20) C(21) -2.0(5) no . . . .
C(18) C(19) C(20) C(26) 179.0(3) no . . . .
C(19) C(20) C(21) C(16) 3.5(5) no . . . .
C(19) C(20) C(26) C(27) -136.1(3) no . . . .
C(19) C(20) C(26) C(28) 107.3(3) no . . . .
C(19) C(20) C(26) C(29) -23.6(4) no . . . .
C(19) C(20) C(26) C(65) 171.3(3) no . . . .
C(19) C(20) C(26) C(66) 64.9(4) no . . . .
C(19) C(20) C(26) C(67) -60.8(4) no . . . .
C(21) C(20) C(26) C(27) 44.9(4) no . . . .
C(21) C(20) C(26) C(28) -71.6(4) no . . . .
C(21) C(20) C(26) C(29) 157.5(3) no . . . .
C(21) C(20) C(26) C(65) -7.7(4) no . . . .
C(21) C(20) C(26) C(66) -114.0(3) no . . . .
C(21) C(20) C(26) C(67) 120.2(3) no . . . .
C(26) C(20) C(21) C(16) -177.5(3) no . . . .
C(20) C(26) C(27) C(65) -103.6(3) no . . . .
C(20) C(26) C(27) C(67) 103.8(3) no . . . .
C(20) C(26) C(28) C(65) 104.4(3) no . . . .
C(20) C(26) C(65) C(27) 96.2(5) no . . . .
C(20) C(26) C(65) C(28) -101.5(4) no . . . .
C(20) C(26) C(67) C(27) -104.2(4) no . . . .
C(27) C(26) C(28) C(65) -13.9(4) no . . . .
C(28) C(26) C(27) C(65) 15.8(4) no . . . .
C(28) C(26) C(27) C(67) -136.8(4) no . . . .
C(29) C(26) C(27) C(65) 136.5(4) no . . . .
C(29) C(26) C(27) C(67) -16.1(4) no . . . .
C(27) C(26) C(65) C(28) 162.3(7) no . . . .
C(65) C(26) C(27) C(67) -152.6(7) no . . . .
C(66) C(26) C(27) C(65) 44.3(8) no . . . .
C(66) C(26) C(27) C(67) -108.3(8) no . . . .
C(67) C(26) C(27) C(65) 152.6(7) no . . . .
C(29) C(26) C(28) C(65) -125.6(4) no . . . .
C(28) C(26) C(65) C(27) -162.3(7) no . . . .
C(66) C(26) C(28) C(65) -165.3(8) no . . . .
C(28) C(26) C(67) C(27) 92.8(9) no . . . .
C(67) C(26) C(28) C(65) -92.8(10) no . . . .
C(29) C(26) C(65) C(27) -65.2(9) no . . . .
C(29) C(26) C(65) C(28) 97.0(8) no . . . .
C(29) C(26) C(67) C(27) 151.7(11) no . . . .
C(66) C(26) C(65) C(27) -152.7(5) no . . . .
C(66) C(26) C(65) C(28) 9.6(5) no . . . .
C(65) C(26) C(67) C(27) 22.5(7) no . . . .
C(67) C(26) C(65) C(27) -28.5(9) no . . . .
C(67) C(26) C(65) C(28) 133.8(7) no . . . .
C(66) C(26) C(67) C(27) 136.5(6) no . . . .
C(26) C(27) C(65) C(28) -18.7(8) no . . . .
C(65) C(27) C(67) C(26) -25.7(8) no . . . .
C(67) C(27) C(65) C(26) 22.6(7) no . . . .
C(67) C(27) C(65) C(28) 3.9(13) no . . . .
C(26) C(28) C(65) C(27) 20.2(8) no . . . .
C(1) C(30) C(31) O(3) -6.8(4) no . . . .
C(1) C(30) C(31) C(32) -176.0(2) no . . . .
C(1) C(30) C(35) O(4) 7.6(4) no . . . .
C(1) C(30) C(35) C(34) 173.3(2) no . . . .
C(31) C(30) C(35) O(4) -163.2(3) no . . . .
C(31) C(30) C(35) C(34) 2.5(4) no . . . .
C(35) C(30) C(31) O(3) 164.0(3) no . . . .
C(35) C(30) C(31) C(32) -5.2(4) no . . . .
O(3) C(31) C(32) C(33) -165.2(3) no . . . .
O(3) C(31) C(32) C(36) 15.8(4) no . . . .
C(30) C(31) C(32) C(33) 4.5(4) no . . . .
C(30) C(31) C(32) C(36) -174.4(3) no . . . .
C(31) C(32) C(33) C(34) -1.1(4) no . . . .
C(31) C(32) C(36) C(37) -71.5(4) no . . . .
C(31) C(32) C(36) C(38) 175.3(3) no . . . .
C(31) C(32) C(36) C(39) 51.4(4) no . . . .
C(33) C(32) C(36) C(37) 109.5(3) no . . . .
C(33) C(32) C(36) C(38) -3.7(4) no . . . .
C(33) C(32) C(36) C(39) -127.6(3) no . . . .
C(36) C(32) C(33) C(34) 177.8(3) no . . . .
C(32) C(33) C(34) C(35) -1.4(5) no . . . .
C(32) C(33) C(34) C(40) 178.3(3) no . . . .
C(33) C(34) C(35) O(4) 168.2(3) no . . . .
C(33) C(34) C(35) C(30) 0.7(4) no . . . .
C(33) C(34) C(40) C(41) -115.2(3) no . . . .
C(33) C(34) C(40) C(42) 2.5(4) no . . . .
C(33) C(34) C(40) C(43) 123.9(3) no . . . .
C(35) C(34) C(40) C(41) 64.5(4) no . . . .
C(35) C(34) C(40) C(42) -177.8(3) no . . . .
C(35) C(34) C(40) C(43) -56.4(4) no . . . .
C(40) C(34) C(35) O(4) -11.5(4) no . . . .
C(40) C(34) C(35) C(30) -179.0(3) no . . . .
Nb(1) C(44) C(45) C(46) 94.0(3) no . . . .
Nb(1) C(44) C(45) C(50) -83.1(3) no . . . .
C(44) C(45) C(46) C(47) -177.1(3) no . . . .
C(44) C(45) C(50) C(49) 177.4(3) no . . . .
C(46) C(45) C(50) C(49) 0.2(4) no . . . .
C(50) C(45) C(46) C(47) 0.0(4) no . . . .
C(45) C(46) C(47) C(48) 0.1(5) no . . . .
C(46) C(47) C(48) C(49) -0.4(5) no . . . .
C(47) C(48) C(49) C(50) 0.6(5) no . . . .
C(48) C(49) C(50) C(45) -0.5(5) no . . . .
Nb(1) C(51) C(52) C(53) -73.6(3) no . . . .
Nb(1) C(51) C(52) C(57) 105.9(3) no . . . .
C(51) C(52) C(53) C(54) 178.0(3) no . . . .
C(51) C(52) C(57) C(56) -179.9(3) no . . . .
C(53) C(52) C(57) C(56) -0.5(5) no . . . .
C(57) C(52) C(53) C(54) -1.5(5) no . . . .
C(52) C(53) C(54) C(55) 1.7(5) no . . . .
C(53) C(54) C(55) C(56) 0.1(6) no . . . .
C(54) C(55) C(56) C(57) -2.0(6) no . . . .
C(55) C(56) C(57) C(52) 2.2(5) no . . . .
Nb(1) C(58) C(59) C(60) 80.0(4) no . . . .
Nb(1) C(58) C(59) C(64) -100.1(3) no . . . .
C(58) C(59) C(60) C(61) -178.8(3) no . . . .
C(58) C(59) C(64) C(63) 179.2(3) no . . . .
C(60) C(59) C(64) C(63) -0.9(5) no . . . .
C(64) C(59) C(60) C(61) 1.3(5) no . . . .
C(59) C(60) C(61) C(62) -0.3(6) no . . . .
C(60) C(61) C(62) C(63) -1.0(6) no . . . .
C(61) C(62) C(63) C(64) 1.5(7) no . . . .
C(62) C(63) C(64) C(59) -0.5(6) no . . . .
C(69) C(68) C(73) C(72) 1.1(9) no . . . .
C(73) C(68) C(69) C(70) -1.9(9) no . . . .
C(74) C(68) C(69) C(70) -178.6(6) no . . . .
C(74) C(68) C(73) C(72) 177.9(6) no . . . .
C(68) C(69) C(70) C(71) 3.6(12) no . . . .
C(69) C(70) C(71) C(72) -4.6(12) no . . . .
C(70) C(71) C(72) C(73) 3.9(10) no . . . .
C(71) C(72) C(73) C(68) -2.2(9) no . . . .
